data_7132968
loop_
_publ_author_name
'Deng, Yu-Xin'
'Yang, Guo-Ping'
'Wang, Yao-Yu'

_publ_section_title
;
 Pure separation of acetylene based on a sulfonic acid and amino group
 functionalized Zn-MOF.
;
_journal_issue 38
_journal_name_full 'Chemical communications (Cambridge, England)'
_journal_page_first 5046
_journal_page_last 5049
_journal_paper_doi 10.1039/d4cc00863d
_journal_volume 60
_journal_year 2024
_chemical_formula_moiety 'C18 H14 N12 O7 S Zn3'
_chemical_formula_sum 'C18 H14 N12 O7 S Zn3'
_chemical_formula_weight 738.58
_space_group_crystal_system monoclinic
_space_group_IT_number 14
_space_group_name_Hall '-P 2ybc'
_space_group_name_H-M_alt 'P 1 21/c 1'
_atom_sites_solution_hydrogens mixed
_atom_sites_solution_primary dual
_audit_creation_date 2023-09-07
_audit_creation_method
;
Olex2 1.3
(compiled 2020.11.12 svn.r5f609507 for OlexSys, GUI svn.r6408)
;
_audit_update_record
;
2023-10-27 deposited with the CCDC.	2024-04-08 downloaded from the CCDC.
;
_cell_angle_alpha 90
_cell_angle_beta 95.909(2)
_cell_angle_gamma 90
_cell_formula_units_Z 4
_cell_length_a 14.0795(7)
_cell_length_b 9.8510(5)
_cell_length_c 25.9541(12)
_cell_measurement_reflns_used 9878
_cell_measurement_temperature 210.0
_cell_measurement_theta_max 25.35
_cell_measurement_theta_min 2.25
_cell_volume 3580.6(3)
_computing_cell_refinement 'SAINT V8.38A (Bruker, 2018)'
_computing_data_reduction 'SAINT V8.38A (Bruker, 2018)'
_computing_molecular_graphics 'Olex2 1.3 (Dolomanov et al., 2009)'
_computing_publication_material 'Olex2 1.3 (Dolomanov et al., 2009)'
_computing_structure_refinement 'SHELXL 2018/3 (Sheldrick, 2015)'
_computing_structure_solution 'SHELXT 2018/2 (Sheldrick, 2018)'
_diffrn_ambient_temperature 210.0
_diffrn_measured_fraction_theta_full 0.997
_diffrn_measured_fraction_theta_max 0.996
_diffrn_measurement_device_type 'CCD area detector'
_diffrn_measurement_method 'phi and omega scans'
_diffrn_radiation_monochromator graphite
_diffrn_radiation_type MoK\a
_diffrn_radiation_wavelength 0.71073
_diffrn_reflns_av_R_equivalents 0.0425
_diffrn_reflns_av_unetI/netI 0.0243
_diffrn_reflns_Laue_measured_fraction_full 0.997
_diffrn_reflns_Laue_measured_fraction_max 0.996
_diffrn_reflns_limit_h_max 16
_diffrn_reflns_limit_h_min -16
_diffrn_reflns_limit_k_max 11
_diffrn_reflns_limit_k_min -11
_diffrn_reflns_limit_l_max 29
_diffrn_reflns_limit_l_min -31
_diffrn_reflns_number 46137
_diffrn_reflns_point_group_measured_fraction_full 0.997
_diffrn_reflns_point_group_measured_fraction_max 0.996
_diffrn_reflns_theta_full 25.242
_diffrn_reflns_theta_max 25.362
_diffrn_reflns_theta_min 2.213
_diffrn_source_current 1.4
_diffrn_source_power 0.07
_diffrn_source_voltage 50.0
_exptl_absorpt_coefficient_mu 2.099
_exptl_absorpt_correction_T_max 0.7452
_exptl_absorpt_correction_T_min 0.6154
_exptl_absorpt_correction_type none
_exptl_absorpt_process_details
;
SADABS-2016/2 (Bruker,2016/2) was used for absorption correction.
wR2(int) was 0.0861 before and 0.0500 after correction.
The Ratio of minimum to maximum transmission is 0.8258.
The \l/2 correction factor is Not present.
;
_exptl_crystal_colour 'clear yellowish yellow'
_exptl_crystal_colour_lustre clear
_exptl_crystal_colour_modifier yellowish
_exptl_crystal_colour_primary yellow
_exptl_crystal_density_diffrn 1.370
_exptl_crystal_description plate
_exptl_crystal_F_000 1472
_exptl_crystal_size_max 0.12
_exptl_crystal_size_mid 0.12
_exptl_crystal_size_min 0.11
_refine_diff_density_max 0.918
_refine_diff_density_min -0.723
_refine_diff_density_rms 0.102
_refine_ls_extinction_method none
_refine_ls_goodness_of_fit_ref 1.044
_refine_ls_hydrogen_treatment constr
_refine_ls_matrix_type full
_refine_ls_number_parameters 382
_refine_ls_number_reflns 6528
_refine_ls_number_restraints 0
_refine_ls_restrained_S_all 1.044
_refine_ls_R_factor_all 0.0510
_refine_ls_R_factor_gt 0.0412
_refine_ls_shift/su_max 0.001
_refine_ls_shift/su_mean 0.000
_refine_ls_structure_factor_coef Fsqd
_refine_ls_weighting_details 'w=1/[\s^2^(Fo^2^)+(0.0826P)^2^+4.4923P] where P=(Fo^2^+2Fc^2^)/3'
_refine_ls_weighting_scheme calc
_refine_ls_wR_factor_gt 0.1296
_refine_ls_wR_factor_ref 0.1367
_reflns_Friedel_coverage 0.000
_reflns_number_gt 5236
_reflns_number_total 6528
_reflns_threshold_expression 'I > 2\s(I)'
_cod_data_source_file d4cc00863d3.cif
_cod_data_source_block 1a
_cod_depositor_comments 'Adding full bibliography for 7132967--7132968.cif.'
_cod_original_sg_symbol_H-M 'P 21/c'
_cod_database_code 7132968
_shelx_shelxl_version_number 2018/3
_shelx_space_group_comment
;
The symmetry employed for this shelxl refinement is uniquely defined
by the following loop, which should always be used as a source of
symmetry information in preference to the above space-group names.
They are only intended as comments.
;
_shelx_estimated_absorpt_t_max 0.802
_shelx_estimated_absorpt_t_min 0.787
_olex2_refinement_description
;
1. Fixed Uiso
 At 1.2 times of:
  All C(H) groups, All N(H,H) groups
2. Rigid bond restraints
 C13
 with sigma for 1-2 distances of 0.001 and sigma for 1-3 distances of 0.002
3. Others
 Sof(H13)=Sof(N13A)=Sof(H13C)=Sof(H13D)=1-FVAR(1)
 Sof(H11)=Sof(N13)=Sof(H13A)=Sof(H13B)=FVAR(1)
4.a Rotating group:
 N13(H13A,H13B), N13A(H13C,H13D)
4.b Aromatic/amide H refined with riding coordinates:
 C1(H1), C4(H4), C7(H7), C9(H9), C11(H11), C12(H12), C13(H13), C15(H15),
 C18(H18)
4.c X=CH2 refined with riding coordinates:
 N2(H2A,H2B), N10(H10A,H10B)
;
_smtbx_masks_void_probe_radius 1.2
_smtbx_masks_void_truncation_radius 1.2
_olex2_submission_special_instructions 'No special instructions were received'

loop_
_space_group_symop_operation_xyz
'x, y, z'
'-x, y+1/2, -z+1/2'
'-x, -y, -z'
'x, -y-1/2, z-1/2'

loop_
_atom_site_label
_atom_site_type_symbol
_atom_site_fract_x
_atom_site_fract_y
_atom_site_fract_z
_atom_site_U_iso_or_equiv
_atom_site_adp_type
_atom_site_occupancy
_atom_site_site_symmetry_order
_atom_site_calc_flag
_atom_site_refinement_flags_posn
_atom_site_refinement_flags_adp
_atom_site_refinement_flags_occupancy
_atom_site_disorder_assembly
_atom_site_disorder_group
Zn1 Zn 0.95356(3) -0.00714(4) 0.68651(2) 0.02754(14) Uani 1 1 d . . . . .
Zn2 Zn 0.91377(3) 0.36801(4) 0.47880(2) 0.03134(14) Uani 1 1 d . . . . .
Zn3 Zn 0.17957(3) 0.12258(4) 0.65000(2) 0.03244(15) Uani 1 1 d . . . . .
S1 S 0.73689(9) 0.43727(12) 0.52964(5) 0.0517(3) Uani 1 1 d . . . . .
O1 O 0.3089(2) 0.0801(4) 0.63895(15) 0.0591(9) Uani 1 1 d . . . . .
O2 O 0.7873(2) 0.3331(3) 0.50160(14) 0.0537(9) Uani 1 1 d . . . . .
O3 O 0.3528(2) 0.2778(4) 0.67138(15) 0.0655(10) Uani 1 1 d . . . . .
O4 O 0.8052(3) 0.5067(4) 0.56657(18) 0.0854(14) Uani 1 1 d . . . . .
O5 O 0.7782(2) -0.1374(3) 0.64444(16) 0.0632(10) Uani 1 1 d . . . . .
O6 O 0.82625(18) 0.0685(3) 0.66765(12) 0.0455(7) Uani 1 1 d . . . . .
O7 O 0.6785(3) 0.5231(4) 0.49628(19) 0.0897(15) Uani 1 1 d . . . . .
N1 N 1.1142(2) 0.2005(3) 0.70733(11) 0.0278(6) Uani 1 1 d . . . . .
N2 N 0.9322(3) -0.2825(4) 0.60685(18) 0.0659(12) Uani 1 1 d . . . . .
H2A H 0.889838 -0.262848 0.627833 0.079 Uiso 1 1 calc R U . . .
H2B H 0.924816 -0.353860 0.587108 0.079 Uiso 1 1 calc R U . . .
N3 N 0.8734(2) 0.7433(3) 0.40668(12) 0.0323(7) Uani 1 1 d . . . . .
N4 N 1.0546(2) 0.3484(3) 0.75973(13) 0.0348(7) Uani 1 1 d . . . . .
N5 N 1.0224(2) 0.1593(3) 0.71470(13) 0.0331(7) Uani 1 1 d . . . . .
N7 N 0.9782(2) 0.6567(3) 0.46747(13) 0.0331(7) Uani 1 1 d . . . . .
N8 N 1.1165(2) -0.0491(3) 0.62382(12) 0.0291(7) Uani 1 1 d . . . . .
N9 N 1.0816(2) -0.2332(3) 0.57774(12) 0.0300(7) Uani 1 1 d . . . . .
N10 N 0.7789(3) 0.5433(4) 0.38882(19) 0.0716(14) Uani 1 1 d . . . . .
H10A H 0.770014 0.457724 0.395033 0.086 Uiso 1 1 calc R U . . .
H10B H 0.740923 0.585326 0.365501 0.086 Uiso 1 1 calc R U . . .
N11 N 0.9128(2) 0.5561(3) 0.45136(13) 0.0357(8) Uani 1 1 d . . . . .
N12 N 1.0257(2) -0.0922(3) 0.63366(12) 0.0283(7) Uani 1 1 d . . . . .
C1 C 1.1457(3) -0.1351(4) 0.59141(16) 0.0332(9) Uani 1 1 d . . . . .
H1 H 1.205689 -0.129717 0.578647 0.040 Uiso 1 1 calc R U . . .
C2 C 0.7620(3) -0.0170(5) 0.65284(19) 0.0462(11) Uani 1 1 d . . . . .
C3 C 0.4719(3) 0.1220(5) 0.64998(19) 0.0487(11) Uani 1 1 d . . . . .
C4 C 0.6927(3) 0.2322(4) 0.59271(16) 0.0382(9) Uani 1 1 d . . . . .
H4 H 0.756615 0.205268 0.592248 0.046 Uiso 1 1 calc R U . . .
C5 C 0.6606(3) 0.3413(4) 0.56566(17) 0.0419(10) Uani 1 1 d . . . . .
C6 C 0.6313(3) 0.1559(4) 0.62229(17) 0.0389(9) Uani 1 1 d . . . . .
C7 C 0.5015(3) 0.0035(5) 0.6723(2) 0.0647(15) Uani 1 1 d . . . . .
H7 H 0.457874 -0.050215 0.688348 0.078 Uiso 1 1 calc R U . . .
C8 C 0.3706(3) 0.1663(5) 0.65418(18) 0.0456(11) Uani 1 1 d . . . . .
C9 C 0.5966(3) -0.0414(5) 0.6719(3) 0.0675(16) Uani 1 1 d . . . . .
H9 H 0.615382 -0.123940 0.688065 0.081 Uiso 1 1 calc R U . . .
C10 C 0.8519(3) 0.6112(4) 0.41547(16) 0.0368(9) Uani 1 1 d . . . . .
C11 C 0.9893(3) 0.2509(4) 0.74555(18) 0.0426(10) Uani 1 1 d . . . . .
H11 H 0.927627 0.248672 0.756357 0.051 Uiso 0.516(9) 1 calc R U P A 1
C12 C 0.9508(3) 0.7641(4) 0.44006(16) 0.0395(10) Uani 1 1 d . . . . .
H12 H 0.982693 0.848011 0.443551 0.047 Uiso 1 1 calc R U . . .
C13 C 1.1300(3) 0.3132(4) 0.73450(15) 0.0339(8) Uani 1 1 d . . . . .
H13 H 1.187189 0.363073 0.736066 0.041 Uiso 0.484(9) 1 calc R U P A 2
C14 C 0.5354(3) 0.2010(4) 0.62271(16) 0.0397(9) Uani 1 1 d . . . . .
C15 C 0.5649(3) 0.3836(5) 0.5655(2) 0.0552(13) Uani 1 1 d . . . . .
H15 H 0.543223 0.459926 0.545935 0.066 Uiso 1 1 calc R U . . .
C16 C 0.6618(3) 0.0328(5) 0.64850(19) 0.0458(11) Uani 1 1 d . . . . .
C17 C 1.0077(3) -0.2040(4) 0.60497(15) 0.0318(8) Uani 1 1 d . . . . .
C18 C 0.5045(3) 0.3162(5) 0.59285(19) 0.0488(11) Uani 1 1 d . . . . .
H18 H 0.440889 0.345677 0.592265 0.059 Uiso 1 1 calc R U . . .
N13 N 1.2126(5) 0.3891(8) 0.7358(3) 0.054(3) Uani 0.516(9) 1 d . . P A 1
H13A H 1.240374 0.375015 0.707637 0.065 Uiso 0.516(9) 1 d R U P A 1
H13B H 1.199136 0.475511 0.737840 0.065 Uiso 0.516(9) 1 d R U P A 1
N13A N 0.8930(5) 0.2542(8) 0.7535(4) 0.054(3) Uani 0.484(9) 1 d . . P A 2
H13C H 0.861665 0.191652 0.734569 0.064 Uiso 0.484(9) 1 d R U P A 2
H13D H 0.885755 0.239061 0.786139 0.064 Uiso 0.484(9) 1 d R U P A 2

loop_
_atom_site_aniso_label
_atom_site_aniso_U_11
_atom_site_aniso_U_22
_atom_site_aniso_U_33
_atom_site_aniso_U_23
_atom_site_aniso_U_13
_atom_site_aniso_U_12
Zn1 0.0187(2) 0.0241(2) 0.0405(3) 0.00239(17) 0.00623(18) 0.00063(16)
Zn2 0.0298(3) 0.0219(2) 0.0429(3) -0.00552(17) 0.00596(19) -0.00439(17)
Zn3 0.0223(2) 0.0271(3) 0.0502(3) -0.01194(19) 0.0148(2) -0.00657(17)
S1 0.0471(7) 0.0363(6) 0.0758(8) 0.0019(5) 0.0267(6) 0.0013(5)
O1 0.0234(15) 0.060(2) 0.094(3) 0.0020(19) 0.0085(16) 0.0012(15)
O2 0.0430(18) 0.0391(17) 0.085(2) -0.0126(16) 0.0333(17) -0.0087(14)
O3 0.0394(19) 0.078(3) 0.079(2) -0.010(2) 0.0069(17) 0.0070(18)
O4 0.079(3) 0.074(3) 0.109(3) -0.042(2) 0.037(2) -0.044(2)
O5 0.0399(18) 0.051(2) 0.099(3) -0.0033(19) 0.0084(18) 0.0074(16)
O6 0.0195(13) 0.0467(18) 0.069(2) 0.0008(15) 0.0004(13) 0.0009(13)
O7 0.063(2) 0.083(3) 0.131(4) 0.059(3) 0.047(3) 0.031(2)
N1 0.0196(15) 0.0342(16) 0.0301(15) -0.0036(13) 0.0051(12) -0.0030(13)
N2 0.055(3) 0.060(3) 0.087(3) -0.025(2) 0.028(2) -0.022(2)
N3 0.0308(17) 0.0250(16) 0.0415(17) -0.0020(14) 0.0055(14) -0.0050(13)
N4 0.0295(17) 0.0355(18) 0.0417(18) -0.0074(14) 0.0145(14) -0.0060(14)
N5 0.0219(16) 0.0314(17) 0.0476(19) -0.0040(14) 0.0112(14) -0.0033(13)
N7 0.0300(17) 0.0254(16) 0.0444(19) -0.0068(14) 0.0059(14) -0.0050(13)
N8 0.0183(15) 0.0273(16) 0.0430(18) -0.0032(13) 0.0086(13) -0.0019(12)
N9 0.0294(16) 0.0213(15) 0.0399(17) -0.0044(13) 0.0065(13) -0.0031(13)
N10 0.070(3) 0.036(2) 0.099(3) 0.010(2) -0.037(3) -0.022(2)
N11 0.0364(18) 0.0217(16) 0.049(2) -0.0004(14) 0.0039(15) -0.0072(14)
N12 0.0183(14) 0.0266(15) 0.0406(17) -0.0017(13) 0.0063(12) -0.0063(12)
C1 0.0227(19) 0.029(2) 0.048(2) -0.0091(17) 0.0067(17) -0.0018(15)
C2 0.033(2) 0.044(3) 0.062(3) 0.003(2) 0.005(2) 0.010(2)
C3 0.022(2) 0.059(3) 0.065(3) 0.011(2) 0.0056(19) -0.002(2)
C4 0.0231(19) 0.037(2) 0.056(2) -0.0020(19) 0.0092(17) -0.0004(17)
C5 0.032(2) 0.043(2) 0.052(3) -0.001(2) 0.0131(19) 0.0023(19)
C6 0.0218(19) 0.040(2) 0.056(3) -0.0005(19) 0.0062(17) 0.0012(17)
C7 0.026(2) 0.057(3) 0.112(5) 0.028(3) 0.013(3) 0.001(2)
C8 0.027(2) 0.051(3) 0.059(3) 0.012(2) 0.0070(19) 0.004(2)
C9 0.031(2) 0.053(3) 0.120(5) 0.034(3) 0.018(3) 0.012(2)
C10 0.034(2) 0.031(2) 0.046(2) -0.0002(17) 0.0032(18) -0.0079(17)
C11 0.031(2) 0.036(2) 0.064(3) -0.015(2) 0.021(2) -0.0094(18)
C12 0.038(2) 0.024(2) 0.055(3) -0.0006(18) 0.0002(19) -0.0070(17)
C13 0.0232(19) 0.042(2) 0.037(2) -0.0064(17) 0.0079(15) -0.0031(17)
C14 0.0242(19) 0.045(2) 0.050(2) 0.0017(19) 0.0042(17) 0.0019(18)
C15 0.044(3) 0.058(3) 0.068(3) 0.023(2) 0.021(2) 0.022(2)
C16 0.024(2) 0.043(2) 0.070(3) 0.005(2) 0.005(2) -0.0004(19)
C17 0.0286(19) 0.0290(19) 0.039(2) -0.0060(16) 0.0102(16) -0.0065(16)
C18 0.029(2) 0.054(3) 0.065(3) 0.009(2) 0.014(2) 0.014(2)
N13 0.053(5) 0.054(5) 0.062(5) -0.029(4) 0.037(4) -0.021(4)
N13A 0.025(4) 0.054(5) 0.086(6) -0.031(4) 0.026(4) -0.003(3)

loop_
_atom_type_symbol
_atom_type_description
_atom_type_scat_dispersion_real
_atom_type_scat_dispersion_imag
_atom_type_scat_source
C C 0.0033 0.0016 'International Tables Vol C Tables 4.2.6.8 and 6.1.1.4'
H H 0.0000 0.0000 'International Tables Vol C Tables 4.2.6.8 and 6.1.1.4'
N N 0.0061 0.0033 'International Tables Vol C Tables 4.2.6.8 and 6.1.1.4'
O O 0.0106 0.0060 'International Tables Vol C Tables 4.2.6.8 and 6.1.1.4'
S S 0.1246 0.1234 'International Tables Vol C Tables 4.2.6.8 and 6.1.1.4'
Zn Zn 0.2839 1.4301 'International Tables Vol C Tables 4.2.6.8 and 6.1.1.4'

loop_
_geom_angle_atom_site_label_1
_geom_angle_atom_site_label_2
_geom_angle_atom_site_label_3
_geom_angle
_geom_angle_site_symmetry_1
_geom_angle_site_symmetry_3
_geom_angle_publ_flag
O6 Zn1 N4 109.15(13) . 2_746 ?
O6 Zn1 N5 100.14(13) . . ?
O6 Zn1 N12 120.73(13) . . ?
N5 Zn1 N4 112.77(14) . 2_746 ?
N12 Zn1 N4 104.63(13) . 2_746 ?
N12 Zn1 N5 109.66(12) . . ?
O2 Zn2 N7 115.03(14) . 3_766 ?
O2 Zn2 N9 101.85(13) . 3_756 ?
O2 Zn2 N11 107.38(14) . . ?
N7 Zn2 N9 111.04(13) 3_766 3_756 ?
N7 Zn2 N11 110.22(13) 3_766 . ?
N11 Zn2 N9 111.02(13) . 3_756 ?
O1 Zn3 N1 135.86(14) . 1_455 ?
O1 Zn3 N3 108.20(14) . 3_666 ?
O1 Zn3 N8 99.22(14) . 1_455 ?
N1 Zn3 N3 97.23(12) 1_455 3_666 ?
N1 Zn3 N8 111.03(12) 1_455 1_455 ?
N8 Zn3 N3 100.64(12) 1_455 3_666 ?
O2 S1 C5 103.71(19) . . ?
O4 S1 O2 109.4(2) . . ?
O4 S1 C5 107.4(2) . . ?
O7 S1 O2 113.0(3) . . ?
O7 S1 O4 115.2(3) . . ?
O7 S1 C5 107.3(2) . . ?
C8 O1 Zn3 116.4(3) . . ?
S1 O2 Zn2 121.46(18) . . ?
C2 O6 Zn1 115.5(3) . . ?
N5 N1 Zn3 120.1(2) . 1_655 ?
C13 N1 Zn3 131.3(2) . 1_655 ?
C13 N1 N5 106.3(3) . . ?
H2A N2 H2B 120.0 . . ?
C17 N2 H2A 120.0 . . ?
C17 N2 H2B 120.0 . . ?
C10 N3 Zn3 131.5(3) . 3_666 ?
C12 N3 Zn3 125.2(3) . 3_666 ?
C12 N3 C10 102.6(3) . . ?
C11 N4 Zn1 127.4(3) . 2_756 ?
C13 N4 Zn1 128.6(3) . 2_756 ?
C13 N4 C11 103.5(3) . . ?
N1 N5 Zn1 127.7(2) . . ?
C11 N5 Zn1 126.3(3) . . ?
C11 N5 N1 106.0(3) . . ?
N11 N7 Zn2 124.4(2) . 3_766 ?
C12 N7 Zn2 130.3(3) . 3_766 ?
C12 N7 N11 105.3(3) . . ?
N12 N8 Zn3 125.4(2) . 1_655 ?
C1 N8 Zn3 128.2(2) . 1_655 ?
C1 N8 N12 106.2(3) . . ?
C1 N9 Zn2 127.1(3) . 3_756 ?
C1 N9 C17 104.0(3) . . ?
C17 N9 Zn2 128.0(3) . 3_756 ?
H10A N10 H10B 120.0 . . ?
C10 N10 H10A 120.0 . . ?
C10 N10 H10B 120.0 . . ?
N7 N11 Zn2 125.4(3) . . ?
C10 N11 Zn2 128.2(3) . . ?
C10 N11 N7 106.4(3) . . ?
N8 N12 Zn1 123.0(2) . . ?
C17 N12 Zn1 130.8(2) . . ?
C17 N12 N8 105.8(3) . . ?
N8 C1 N9 113.2(3) . . ?
N8 C1 H1 123.4 . . ?
N9 C1 H1 123.4 . . ?
O5 C2 O6 123.7(4) . . ?
O5 C2 C16 119.8(4) . . ?
O6 C2 C16 116.5(4) . . ?
C7 C3 C8 118.2(4) . . ?
C7 C3 C14 120.2(4) . . ?
C14 C3 C8 121.6(4) . . ?
C5 C4 H4 119.5 . . ?
C5 C4 C6 121.0(4) . . ?
C6 C4 H4 119.5 . . ?
C4 C5 S1 121.1(3) . . ?
C4 C5 C15 120.7(4) . . ?
C15 C5 S1 118.2(3) . . ?
C4 C6 C16 122.1(4) . . ?
C14 C6 C4 117.9(4) . . ?
C14 C6 C16 119.9(4) . . ?
C3 C7 H7 119.4 . . ?
C3 C7 C9 121.3(5) . . ?
C9 C7 H7 119.4 . . ?
O1 C8 C3 114.4(4) . . ?
O3 C8 O1 124.4(4) . . ?
O3 C8 C3 121.2(4) . . ?
C7 C9 H9 119.4 . . ?
C16 C9 C7 121.2(5) . . ?
C16 C9 H9 119.4 . . ?
N10 C10 N3 123.8(4) . . ?
N11 C10 N3 111.9(3) . . ?
N11 C10 N10 124.2(4) . . ?
N4 C11 H11 123.9 . . ?
N4 C11 N13A 126.0(4) . . ?
N5 C11 N4 112.1(3) . . ?
N5 C11 H11 123.9 . . ?
N5 C11 N13A 120.9(5) . . ?
N3 C12 H12 123.1 . . ?
N7 C12 N3 113.7(3) . . ?
N7 C12 H12 123.1 . . ?
N1 C13 N4 112.1(3) . . ?
N1 C13 H13 123.9 . . ?
N1 C13 N13 124.3(4) . . ?
N4 C13 H13 123.9 . . ?
N4 C13 N13 123.6(4) . . ?
C6 C14 C3 118.5(4) . . ?
C18 C14 C3 122.4(4) . . ?
C18 C14 C6 119.0(4) . . ?
C5 C15 H15 119.7 . . ?
C18 C15 C5 120.7(4) . . ?
C18 C15 H15 119.7 . . ?
C6 C16 C2 123.4(4) . . ?
C9 C16 C2 117.8(4) . . ?
C9 C16 C6 118.8(4) . . ?
N2 C17 N9 124.2(4) . . ?
N2 C17 N12 124.6(4) . . ?
N12 C17 N9 110.8(3) . . ?
C14 C18 H18 119.6 . . ?
C15 C18 C14 120.8(4) . . ?
C15 C18 H18 119.6 . . ?
C13 N13 H13A 110.0 . . ?
C13 N13 H13B 109.9 . . ?
H13A N13 H13B 108.9 . . ?
C11 N13A H13C 110.0 . . ?
C11 N13A H13D 110.5 . . ?
H13C N13A H13D 108.7 . . ?

loop_
_geom_bond_atom_site_label_1
_geom_bond_atom_site_label_2
_geom_bond_distance
_geom_bond_site_symmetry_2
_geom_bond_publ_flag
Zn1 O6 1.956(3) . ?
Zn1 N4 2.005(3) 2_746 ?
Zn1 N5 2.004(3) . ?
Zn1 N12 1.975(3) . ?
Zn2 O2 1.964(3) . ?
Zn2 N7 1.970(3) 3_766 ?
Zn2 N9 1.985(3) 3_756 ?
Zn2 N11 1.985(3) . ?
Zn3 O1 1.918(3) . ?
Zn3 N1 1.983(3) 1_455 ?
Zn3 N3 2.059(3) 3_666 ?
Zn3 N8 1.996(3) 1_455 ?
S1 O2 1.481(3) . ?
S1 O4 1.456(4) . ?
S1 O7 1.412(4) . ?
S1 C5 1.769(4) . ?
O1 C8 1.249(6) . ?
O3 C8 1.222(6) . ?
O5 C2 1.231(5) . ?
O6 C2 1.267(5) . ?
N1 N5 1.386(4) . ?
N1 C13 1.322(5) . ?
N2 H2A 0.8700 . ?
N2 H2B 0.8700 . ?
N2 C17 1.319(5) . ?
N3 C10 1.360(5) . ?
N3 C12 1.337(5) . ?
N4 C11 1.353(5) . ?
N4 C13 1.349(5) . ?
N5 C11 1.323(5) . ?
N7 N11 1.388(4) . ?
N7 C12 1.311(5) . ?
N8 N12 1.396(4) . ?
N8 C1 1.291(5) . ?
N9 C1 1.345(5) . ?
N9 C17 1.348(5) . ?
N10 H10A 0.8700 . ?
N10 H10B 0.8700 . ?
N10 C10 1.355(5) . ?
N11 C10 1.317(5) . ?
N12 C17 1.339(5) . ?
C1 H1 0.9400 . ?
C2 C16 1.486(6) . ?
C3 C7 1.350(6) . ?
C3 C8 1.507(6) . ?
C3 C14 1.427(6) . ?
C4 H4 0.9400 . ?
C4 C5 1.336(6) . ?
C4 C6 1.427(6) . ?
C5 C15 1.411(6) . ?
C6 C14 1.422(5) . ?
C6 C16 1.434(6) . ?
C7 H7 0.9400 . ?
C7 C9 1.412(6) . ?
C9 H9 0.9400 . ?
C9 C16 1.365(6) . ?
C11 H11 0.9400 . ?
C11 N13A 1.393(8) . ?
C12 H12 0.9400 . ?
C13 H13 0.9400 . ?
C13 N13 1.380(8) . ?
C14 C18 1.418(6) . ?
C15 H15 0.9400 . ?
C15 C18 1.339(6) . ?
C18 H18 0.9400 . ?
N13 H13A 0.8744 . ?
N13 H13B 0.8746 . ?
N13A H13C 0.8774 . ?
N13A H13D 0.8770 . ?

loop_
_geom_torsion_atom_site_label_1
_geom_torsion_atom_site_label_2
_geom_torsion_atom_site_label_3
_geom_torsion_atom_site_label_4
_geom_torsion
_geom_torsion_site_symmetry_1
_geom_torsion_site_symmetry_2
_geom_torsion_site_symmetry_3
_geom_torsion_site_symmetry_4
_geom_torsion_publ_flag
Zn1 O6 C2 O5 -8.6(6) . . . . ?
Zn1 O6 C2 C16 168.1(3) . . . . ?
Zn1 N4 C11 N5 -170.5(3) 2_756 . . . ?
Zn1 N4 C11 N13A 20.5(8) 2_756 . . . ?
Zn1 N4 C13 N1 170.6(3) 2_756 . . . ?
Zn1 N4 C13 N13 -11.4(7) 2_756 . . . ?
Zn1 N5 C11 N4 177.2(3) . . . . ?
Zn1 N5 C11 N13A -13.1(8) . . . . ?
Zn1 N12 C17 N2 0.7(6) . . . . ?
Zn1 N12 C17 N9 -173.2(3) . . . . ?
Zn2 N7 N11 Zn2 0.2(4) 3_766 . . . ?
Zn2 N7 N11 C10 179.8(3) 3_766 . . . ?
Zn2 N7 C12 N3 179.9(3) 3_766 . . . ?
Zn2 N9 C1 N8 169.3(3) 3_756 . . . ?
Zn2 N9 C17 N2 16.7(6) 3_756 . . . ?
Zn2 N9 C17 N12 -169.4(3) 3_756 . . . ?
Zn2 N11 C10 N3 179.7(3) . . . . ?
Zn2 N11 C10 N10 -2.9(6) . . . . ?
Zn3 O1 C8 O3 -6.1(6) . . . . ?
Zn3 O1 C8 C3 173.7(3) . . . . ?
Zn3 N1 N5 Zn1 17.4(4) 1_655 . . . ?
Zn3 N1 N5 C11 -164.1(3) 1_655 . . . ?
Zn3 N1 C13 N4 162.7(3) 1_655 . . . ?
Zn3 N1 C13 N13 -15.4(7) 1_655 . . . ?
Zn3 N3 C10 N10 -7.3(6) 3_666 . . . ?
Zn3 N3 C10 N11 170.1(3) 3_666 . . . ?
Zn3 N3 C12 N7 -170.7(3) 3_666 . . . ?
Zn3 N8 N12 Zn1 -12.2(4) 1_655 . . . ?
Zn3 N8 N12 C17 174.1(3) 1_655 . . . ?
Zn3 N8 C1 N9 -173.5(3) 1_655 . . . ?
S1 C5 C15 C18 -178.7(4) . . . . ?
O2 S1 C5 C4 46.3(4) . . . . ?
O2 S1 C5 C15 -134.2(4) . . . . ?
O4 S1 O2 Zn2 -40.2(3) . . . . ?
O4 S1 C5 C4 -69.4(4) . . . . ?
O4 S1 C5 C15 110.0(4) . . . . ?
O5 C2 C16 C6 -134.6(5) . . . . ?
O5 C2 C16 C9 47.1(7) . . . . ?
O6 C2 C16 C6 48.6(7) . . . . ?
O6 C2 C16 C9 -129.7(5) . . . . ?
O7 S1 O2 Zn2 89.6(3) . . . . ?
O7 S1 C5 C4 166.2(4) . . . . ?
O7 S1 C5 C15 -14.4(5) . . . . ?
N1 N5 C11 N4 -1.3(5) . . . . ?
N1 N5 C11 N13A 168.4(6) . . . . ?
N5 N1 C13 N4 0.5(4) . . . . ?
N5 N1 C13 N13 -177.5(6) . . . . ?
N7 N11 C10 N3 0.1(4) . . . . ?
N7 N11 C10 N10 177.5(4) . . . . ?
N8 N12 C17 N2 173.7(4) . . . . ?
N8 N12 C17 N9 -0.1(4) . . . . ?
N11 N7 C12 N3 -0.7(4) . . . . ?
N12 N8 C1 N9 0.7(4) . . . . ?
C1 N8 N12 Zn1 173.4(3) . . . . ?
C1 N8 N12 C17 -0.3(4) . . . . ?
C1 N9 C17 N2 -173.4(4) . . . . ?
C1 N9 C17 N12 0.5(4) . . . . ?
C3 C7 C9 C16 -0.7(10) . . . . ?
C3 C14 C18 C15 -176.3(5) . . . . ?
C4 C5 C15 C18 0.7(8) . . . . ?
C4 C6 C14 C3 176.9(4) . . . . ?
C4 C6 C14 C18 1.8(6) . . . . ?
C4 C6 C16 C2 7.9(7) . . . . ?
C4 C6 C16 C9 -173.8(5) . . . . ?
C5 S1 O2 Zn2 -154.5(2) . . . . ?
C5 C4 C6 C14 -1.0(6) . . . . ?
C5 C4 C6 C16 175.2(4) . . . . ?
C5 C15 C18 C14 0.1(8) . . . . ?
C6 C4 C5 S1 179.2(3) . . . . ?
C6 C4 C5 C15 -0.3(7) . . . . ?
C6 C14 C18 C15 -1.4(7) . . . . ?
C7 C3 C8 O1 -53.9(7) . . . . ?
C7 C3 C8 O3 126.0(6) . . . . ?
C7 C3 C14 C6 -3.6(7) . . . . ?
C7 C3 C14 C18 171.3(5) . . . . ?
C7 C9 C16 C2 176.1(6) . . . . ?
C7 C9 C16 C6 -2.4(9) . . . . ?
C8 C3 C7 C9 -177.1(6) . . . . ?
C8 C3 C14 C6 177.3(4) . . . . ?
C8 C3 C14 C18 -7.8(7) . . . . ?
C10 N3 C12 N7 0.7(5) . . . . ?
C11 N4 C13 N1 -1.2(5) . . . . ?
C11 N4 C13 N13 176.8(6) . . . . ?
C12 N3 C10 N10 -177.9(4) . . . . ?
C12 N3 C10 N11 -0.5(4) . . . . ?
C12 N7 N11 Zn2 -179.3(3) . . . . ?
C12 N7 N11 C10 0.3(4) . . . . ?
C13 N1 N5 Zn1 -178.0(3) . . . . ?
C13 N1 N5 C11 0.5(4) . . . . ?
C13 N4 C11 N5 1.5(5) . . . . ?
C13 N4 C11 N13A -167.5(6) . . . . ?
C14 C3 C7 C9 3.7(9) . . . . ?
C14 C3 C8 O1 125.3(5) . . . . ?
C14 C3 C8 O3 -54.9(7) . . . . ?
C14 C6 C16 C2 -176.0(4) . . . . ?
C14 C6 C16 C9 2.3(7) . . . . ?
C16 C6 C14 C3 0.6(6) . . . . ?
C16 C6 C14 C18 -174.5(4) . . . . ?
C17 N9 C1 N8 -0.7(5) . . . . ?

loop_
_smtbx_masks_void_nr
_smtbx_masks_void_average_x
_smtbx_masks_void_average_y
_smtbx_masks_void_average_z
_smtbx_masks_void_volume
_smtbx_masks_void_count_electrons
_smtbx_masks_void_content
1 -0.331 -0.617 -0.226 1457.8 332.7 ?
